data_4065470
loop_
_publ_author_name
'Cui, Huiling'
'Goddard, Richard'
'P\"orschke, Klaus-Richard'

_publ_section_title
;
 Synthesis and Coordination Chemistry ofN,N-Diallylbispidine
;
_journal_issue 22
_journal_name_full Organometallics
_journal_page_first 6241
_journal_paper_doi 10.1021/om200824c
_journal_volume 30
_journal_year 2011
_chemical_compound_source tetrahydrofurane
_chemical_formula_moiety 'C13 H23 N2, F6 P'
_chemical_formula_sum 'C13 H23 F6 N2 P'
_chemical_formula_weight 352.30
_chemical_name_systematic
;
 3,7-Diallyl-3-diaza-7-diazonium-bicyclo[3.3.1]nonane(N,N'-Diallyl-bispidine)
 hexafluorophosphate
;
_space_group_IT_number 14
_symmetry_cell_setting monoclinic
_symmetry_Int_Tables_number 14
_symmetry_space_group_name_Hall '-P 2yn'
_symmetry_space_group_name_H-M 'P 1 21/n 1'
_atom_sites_solution_hydrogens geom
_atom_sites_solution_primary direct
_atom_sites_solution_secondary difmap
_audit_block_code CUI-CB-053-01
_audit_creation_date 2011-07-01
_cell_angle_alpha 90.00
_cell_angle_beta 96.668(3)
_cell_angle_gamma 90.00
_cell_formula_units_Z 4
_cell_length_a 8.3476(2)
_cell_length_b 16.4450(10)
_cell_length_c 11.7254(6)
_cell_measurement_reflns_used 54433
_cell_measurement_temperature 100
_cell_measurement_theta_max 34.9993
_cell_measurement_theta_min 2.7526
_cell_volume 1598.73(13)
_computing_cell_refinement 'DENZO (Bruker AXS, 2006)'
_computing_data_collection 'DATCOL (Bruker AXS, 2006)'
_computing_data_reduction 'DENZO (Bruker AXS, 2006)'
_computing_molecular_graphics 'DIAMOND (Crystal Impact GbR, 2005)'
_computing_structure_refinement 'SHELXL-97 (Sheldrick, 2008)'
_computing_structure_solution 'SHELXS-97 (Sheldrick, 2008)'
_diffrn_ambient_temperature 100
_diffrn_detector_area_resol_mean 18.02
_diffrn_measured_fraction_theta_full 0.998
_diffrn_measured_fraction_theta_max 0.998
_diffrn_measurement_device_type 'Bruker AXS Enraf-Nonius KappaCCD'
_diffrn_measurement_method 'CCD \f- and \w-scans'
_diffrn_radiation_monochromator graphite
_diffrn_radiation_source '0.2 x 2mm^2^ focus rotating anode'
_diffrn_radiation_type MoK\a
_diffrn_radiation_wavelength 0.71073
_diffrn_reflns_av_R_equivalents 0.0338
_diffrn_reflns_av_sigmaI/netI 0.0193
_diffrn_reflns_limit_h_max 13
_diffrn_reflns_limit_h_min -13
_diffrn_reflns_limit_k_max 26
_diffrn_reflns_limit_k_min -26
_diffrn_reflns_limit_l_max 18
_diffrn_reflns_limit_l_min -18
_diffrn_reflns_number 49126
_diffrn_reflns_theta_full 27.50
_diffrn_reflns_theta_max 35.01
_diffrn_reflns_theta_min 2.75
_exptl_absorpt_coefficient_mu 0.231
_exptl_absorpt_correction_T_max 0.14007
_exptl_absorpt_correction_T_min 0.04201
_exptl_absorpt_correction_type gaussian
_exptl_absorpt_process_details 'SADABS (Bruker AXS, 2008)'
_exptl_crystal_colour colourless
_exptl_crystal_density_diffrn 1.464
_exptl_crystal_description block
_exptl_crystal_F_000 736
_exptl_crystal_size_max 0.448
_exptl_crystal_size_mid 0.420
_exptl_crystal_size_min 0.350
_refine_diff_density_max 0.484
_refine_diff_density_min -0.273
_refine_diff_density_rms 0.049
_refine_ls_extinction_method none
_refine_ls_goodness_of_fit_ref 1.108
_refine_ls_hydrogen_treatment mixed
_refine_ls_matrix_type full
_refine_ls_number_parameters 219
_refine_ls_number_reflns 7036
_refine_ls_number_restraints 0
_refine_ls_restrained_S_all 1.108
_refine_ls_R_factor_all 0.0420
_refine_ls_R_factor_gt 0.0328
_refine_ls_shift/su_max 0.001
_refine_ls_shift/su_mean 0.000
_refine_ls_structure_factor_coef Fsqd
_refine_ls_weighting_details 'calc w=1/[\s^2^(Fo^2^)+(0.0389P)^2^+0.3853P] where P=(Fo^2^+2Fc^2^)/3'
_refine_ls_weighting_scheme calc
_refine_ls_wR_factor_gt 0.0836
_refine_ls_wR_factor_ref 0.0897
_reflns_number_gt 6009
_reflns_number_total 7036
_reflns_threshold_expression >2sigma(I)
_cod_data_source_file om200824c_si_002.cif
_cod_data_source_block 9
_cod_original_sg_symbol_Hall '-p 2yn'
_cod_original_sg_symbol_H-M 'p 21/n'
_cod_database_code 4065470

loop_
_symmetry_equiv_pos_as_xyz
'x, y, z'
'-x+1/2, y+1/2, -z+1/2'
'-x, -y, -z'
'x-1/2, -y-1/2, z-1/2'

loop_
_atom_site_label
_atom_site_type_symbol
_atom_site_fract_x
_atom_site_fract_y
_atom_site_fract_z
_atom_site_U_iso_or_equiv
_atom_site_adp_type
_atom_site_occupancy
_atom_site_symmetry_multiplicity
_atom_site_calc_flag
_atom_site_refinement_flags
P1 P 0.23296(2) 0.144315(12) 0.255263(17) 0.01567(5) Uani 1 1 d .
F1 F 0.14365(7) 0.18011(4) 0.35923(5) 0.02646(11) Uani 1 1 d .
F2 F 0.10233(7) 0.19006(4) 0.16585(5) 0.03021(13) Uani 1 1 d .
F3 F 0.34611(7) 0.22358(3) 0.26046(5) 0.02659(11) Uani 1 1 d .
F4 F 0.32126(9) 0.10984(4) 0.15151(6) 0.03252(14) Uani 1 1 d .
F5 F 0.36147(7) 0.09943(4) 0.34573(6) 0.03189(13) Uani 1 1 d .
F6 F 0.11861(7) 0.06564(3) 0.25029(5) 0.02522(11) Uani 1 1 d .
N1 N 0.78374(8) 0.22670(4) 0.30935(5) 0.01575(11) Uani 1 1 d .
H1 H 0.8861(15) 0.2404(7) 0.3188(10) 0.020(3) Uiso 1 1 d .
N2 N 0.97844(8) 0.35965(4) 0.29793(5) 0.01575(11) Uani 1 1 d .
C1 C 0.70726(10) 0.27599(5) 0.39722(7) 0.01962(14) Uani 1 1 d .
H1B H 0.7631 0.2652 0.4730 0.024 Uiso 1 1 calc R
H1A H 0.5957 0.2594 0.3972 0.024 Uiso 1 1 calc R
C2 C 0.71374(10) 0.36711(5) 0.37218(8) 0.02156(14) Uani 1 1 d .
H2 H 0.6557 0.3959 0.4280 0.026 Uiso 1 1 calc R
C3 C 0.88675(10) 0.40002(5) 0.38208(7) 0.02042(14) Uani 1 1 d .
H3B H 0.8845 0.4582 0.3684 0.024 Uiso 1 1 calc R
H3A H 0.9395 0.3905 0.4591 0.024 Uiso 1 1 calc R
C4 C 0.89970(10) 0.37255(5) 0.18031(7) 0.01949(13) Uani 1 1 d .
H4A H 0.9603 0.3446 0.1264 0.023 Uiso 1 1 calc R
H4B H 0.8994 0.4301 0.1624 0.023 Uiso 1 1 calc R
C5 C 0.72601(10) 0.34078(5) 0.16721(7) 0.02079(14) Uani 1 1 d .
H5 H 0.6767 0.3523 0.0889 0.025 Uiso 1 1 calc R
C6 C 0.71907(9) 0.24916(5) 0.18761(6) 0.01878(13) Uani 1 1 d .
H6A H 0.6082 0.2308 0.1721 0.023 Uiso 1 1 calc R
H6B H 0.7817 0.2215 0.1347 0.023 Uiso 1 1 calc R
C7 C 0.62888(10) 0.38464(6) 0.25165(9) 0.02561(16) Uani 1 1 d .
H7A H 0.5189 0.3645 0.2443 0.031 Uiso 1 1 calc R
H7B H 0.6264 0.4427 0.2368 0.031 Uiso 1 1 calc R
C8 C 0.76376(10) 0.13638(5) 0.32500(7) 0.01888(13) Uani 1 1 d .
H8A H 0.6497 0.1234 0.3135 0.023 Uiso 1 1 calc R
H8B H 0.8151 0.1082 0.2663 0.023 Uiso 1 1 calc R
C9 C 0.83300(11) 0.10530(5) 0.44016(8) 0.02372(15) Uani 1 1 d .
H9 H 0.9416 0.1146 0.4642 0.028 Uiso 1 1 calc R
C10 C 0.74627(13) 0.06508(6) 0.50948(8) 0.02675(17) Uani 1 1 d .
H10A H 0.6320(19) 0.0588(9) 0.4902(12) 0.037(4) Uiso 1 1 d .
H10B H 0.7947(19) 0.0424(9) 0.5821(13) 0.038(4) Uiso 1 1 d .
C11 C 1.14553(9) 0.39008(5) 0.30588(7) 0.01746(13) Uani 1 1 d .
H11B H 1.1434 0.4485 0.2944 0.021 Uiso 1 1 calc R
H11A H 1.1987 0.3660 0.2448 0.021 Uiso 1 1 calc R
C12 C 1.24154(10) 0.37140(5) 0.41881(7) 0.01841(13) Uani 1 1 d .
H12 H 1.2402 0.3184 0.4463 0.022 Uiso 1 1 calc R
C13 C 1.32856(10) 0.42632(5) 0.48191(7) 0.02226(15) Uani 1 1 d .
H13A H 1.3288(18) 0.4821(9) 0.4552(12) 0.034(4) Uiso 1 1 d .
H13B H 1.3950(17) 0.4130(8) 0.5519(12) 0.027(3) Uiso 1 1 d .

loop_
_atom_site_aniso_label
_atom_site_aniso_U_11
_atom_site_aniso_U_22
_atom_site_aniso_U_33
_atom_site_aniso_U_23
_atom_site_aniso_U_13
_atom_site_aniso_U_12
P1 0.01331(8) 0.01584(8) 0.01793(8) -0.00032(6) 0.00214(6) -0.00050(6)
F1 0.0271(3) 0.0273(3) 0.0270(3) -0.0070(2) 0.0118(2) -0.0041(2)
F2 0.0280(3) 0.0279(3) 0.0320(3) 0.0065(2) -0.0083(2) 0.0019(2)
F3 0.0208(2) 0.0218(2) 0.0381(3) -0.0019(2) 0.0075(2) -0.00739(18)
F4 0.0416(3) 0.0278(3) 0.0319(3) -0.0054(2) 0.0200(3) 0.0002(2)
F5 0.0207(2) 0.0354(3) 0.0375(3) 0.0121(2) -0.0053(2) 0.0029(2)
F6 0.0226(2) 0.0177(2) 0.0355(3) -0.0025(2) 0.0040(2) -0.00517(18)
N1 0.0136(2) 0.0192(3) 0.0144(2) -0.0016(2) 0.00150(19) -0.0019(2)
N2 0.0148(2) 0.0178(3) 0.0147(2) -0.0005(2) 0.00209(19) -0.0008(2)
C1 0.0177(3) 0.0237(3) 0.0183(3) -0.0053(3) 0.0057(2) -0.0028(3)
C2 0.0177(3) 0.0216(3) 0.0263(4) -0.0062(3) 0.0064(3) 0.0001(3)
C3 0.0195(3) 0.0199(3) 0.0226(3) -0.0055(3) 0.0054(3) -0.0018(3)
C4 0.0191(3) 0.0217(3) 0.0171(3) 0.0042(3) 0.0000(2) 0.0002(3)
C5 0.0174(3) 0.0239(3) 0.0199(3) 0.0028(3) -0.0027(3) 0.0017(3)
C6 0.0167(3) 0.0241(3) 0.0147(3) -0.0014(2) -0.0012(2) -0.0010(3)
C7 0.0171(3) 0.0245(4) 0.0347(4) 0.0001(3) 0.0007(3) 0.0046(3)
C8 0.0181(3) 0.0191(3) 0.0194(3) -0.0007(2) 0.0021(2) -0.0032(2)
C9 0.0207(3) 0.0261(4) 0.0240(4) 0.0046(3) 0.0009(3) -0.0043(3)
C10 0.0334(4) 0.0238(4) 0.0245(4) 0.0010(3) 0.0091(3) -0.0035(3)
C11 0.0167(3) 0.0186(3) 0.0172(3) 0.0017(2) 0.0022(2) -0.0025(2)
C12 0.0193(3) 0.0182(3) 0.0175(3) 0.0010(2) 0.0009(2) -0.0022(2)
C13 0.0211(3) 0.0229(4) 0.0221(3) -0.0017(3) -0.0003(3) -0.0038(3)

loop_
_atom_type_symbol
_atom_type_description
_atom_type_scat_dispersion_real
_atom_type_scat_dispersion_imag
_atom_type_scat_source
C C 0.0033 0.0016 'International Tables Vol C Tables 4.2.6.8 and 6.1.1.4'
H H 0.0000 0.0000 'International Tables Vol C Tables 4.2.6.8 and 6.1.1.4'
N N 0.0061 0.0033 'International Tables Vol C Tables 4.2.6.8 and 6.1.1.4'
P P 0.1023 0.0942 'International Tables Vol C Tables 4.2.6.8 and 6.1.1.4'
F F 0.0171 0.0103 'International Tables Vol C Tables 4.2.6.8 and 6.1.1.4'

loop_
_exptl_crystal_face_index_h
_exptl_crystal_face_index_k
_exptl_crystal_face_index_l
_exptl_crystal_face_perp_dist
0.00 0.00 -1.00 0.2000
0.00 0.00 1.00 0.2200
0.00 -1.00 0.00 0.1900
0.00 1.00 0.00 0.1600
1.00 0.00 0.00 0.2110
-1.00 0.00 0.00 0.2270
4.00 0.00 -3.00 0.2190
-1.00 0.00 1.00 0.2500

loop_
_geom_angle_atom_site_label_1
_geom_angle_atom_site_label_2
_geom_angle_atom_site_label_3
_geom_angle
_geom_angle_publ_flag
F4 P1 F5 90.46(4) y
F4 P1 F6 90.65(3) y
F5 P1 F6 90.13(3) y
F4 P1 F3 89.75(3) y
F5 P1 F3 90.19(3) y
F6 P1 F3 179.49(3) y
F4 P1 F2 90.43(4) y
F5 P1 F2 179.11(4) y
F6 P1 F2 89.89(3) y
F3 P1 F2 89.79(3) y
F4 P1 F1 179.33(3) y
F5 P1 F1 90.03(4) y
F6 P1 F1 89.80(3) y
F3 P1 F1 89.80(3) y
F2 P1 F1 89.09(4) y
C8 N1 C1 112.59(6) y
C8 N1 C6 108.85(6) y
C1 N1 C6 112.34(6) y
C8 N1 H1 111.0(8) y
C1 N1 H1 104.9(8) y
C6 N1 H1 107.0(8) y
C4 N2 C11 109.05(6) y
C4 N2 C3 110.60(6) y
C11 N2 C3 111.44(6) y
N1 C1 C2 111.59(6) y
N1 C1 H1B 109.3 n
C2 C1 H1B 109.3 n
N1 C1 H1A 109.3 n
C2 C1 H1A 109.3 n
H1B C1 H1A 108.0 n
C1 C2 C7 109.79(7) y
C1 C2 C3 112.65(7) y
C7 C2 C3 109.48(7) y
C1 C2 H2 108.3 n
C7 C2 H2 108.3 n
C3 C2 H2 108.3 n
N2 C3 C2 110.35(6) y
N2 C3 H3B 109.6 n
C2 C3 H3B 109.6 n
N2 C3 H3A 109.6 n
C2 C3 H3A 109.6 n
H3B C3 H3A 108.1 n
N2 C4 C5 111.04(6) y
N2 C4 H4A 109.4 n
C5 C4 H4A 109.4 n
N2 C4 H4B 109.4 n
C5 C4 H4B 109.4 n
H4A C4 H4B 108.0 n
C6 C5 C7 109.32(7) y
C6 C5 C4 111.91(7) y
C7 C5 C4 109.91(7) y
C6 C5 H5 108.5 n
C7 C5 H5 108.5 n
C4 C5 H5 108.5 n
N1 C6 C5 111.90(6) y
N1 C6 H6A 109.2 n
C5 C6 H6A 109.2 n
N1 C6 H6B 109.2 n
C5 C6 H6B 109.2 n
H6A C6 H6B 107.9 n
C5 C7 C2 106.55(7) y
C5 C7 H7A 110.4 n
C2 C7 H7A 110.4 n
C5 C7 H7B 110.4 n
C2 C7 H7B 110.4 n
H7A C7 H7B 108.6 n
C9 C8 N1 114.19(7) y
C9 C8 H8A 108.7 n
N1 C8 H8A 108.7 n
C9 C8 H8B 108.7 n
N1 C8 H8B 108.7 n
H8A C8 H8B 107.6 n
C10 C9 C8 122.85(8) y
C10 C9 H9 118.6 n
C8 C9 H9 118.6 n
C9 C10 H10A 120.5(9) y
C9 C10 H10B 121.8(9) y
H10A C10 H10B 117.7(12) y
N2 C11 C12 113.03(6) y
N2 C11 H11B 109.0 n
C12 C11 H11B 109.0 n
N2 C11 H11A 109.0 n
C12 C11 H11A 109.0 n
H11B C11 H11A 107.8 n
C13 C12 C11 123.68(7) y
C13 C12 H12 118.2 n
C11 C12 H12 118.2 n
C12 C13 H13A 119.0(9) y
C12 C13 H13B 123.0(8) y
H13A C13 H13B 118.0(12) y

loop_
_geom_bond_atom_site_label_1
_geom_bond_atom_site_label_2
_geom_bond_distance
_geom_bond_publ_flag
P1 F4 1.5978(6) y
P1 F5 1.5989(6) y
P1 F6 1.6049(6) y
P1 F3 1.6068(6) y
P1 F2 1.6090(6) y
P1 F1 1.6123(6) y
N1 C8 1.5081(10) y
N1 C1 1.5096(10) y
N1 C6 1.5121(10) y
N1 H1 0.878(13) y
N2 C4 1.4726(10) y
N2 C11 1.4747(10) y
N2 C3 1.4749(10) y
C1 C2 1.5291(12) y
C1 H1B 0.9700 n
C1 H1A 0.9700 n
C2 C7 1.5329(13) y
C2 C3 1.5340(12) y
C2 H2 0.9800 n
C3 H3B 0.9700 n
C3 H3A 0.9700 n
C4 C5 1.5320(12) y
C4 H4A 0.9700 n
C4 H4B 0.9700 n
C5 C6 1.5277(12) y
C5 C7 1.5311(13) y
C5 H5 0.9800 n
C6 H6A 0.9700 n
C6 H6B 0.9700 n
C7 H7A 0.9700 n
C7 H7B 0.9700 n
C8 C9 1.4958(12) y
C8 H8A 0.9700 n
C8 H8B 0.9700 n
C9 C10 1.3263(12) y
C9 H9 0.9300 n
C10 H10A 0.961(15) y
C10 H10B 0.973(15) y
C11 C12 1.4979(11) y
C11 H11B 0.9700 n
C11 H11A 0.9700 n
C12 C13 1.3289(11) y
C12 H12 0.9300 n
C13 H13A 0.970(14) y
C13 H13B 0.961(14) y
